data_2202252
loop_
_publ_author_name
'Andreas Flemstr\"om '

_publ_section_title
;
 Dianilinium tetradecachlorohexamolybdate dihydrate,
 (PhNH~3~)~2~[(Mo~6~Cl~8~)Cl~6~]&#x00B7;2H~2~O
;
_journal_issue 4
_journal_name_full 'Acta Crystallographica Section E'
_journal_page_first m162
_journal_page_last m164
_journal_paper_doi 10.1107/S1600536803004884
_journal_volume 59
_journal_year 2003
_chemical_formula_iupac '2C6 H8 N 1+, Mo6 Cl14 2-, 2H2 O1'
_chemical_formula_moiety '2C6 H8 N 1+, Mo6 Cl14 2-, 2H2 O1'
_chemical_formula_structural '((Mo6 Cl8) Cl6) (C6 H5 NH3)2 (H2 O)2'
_chemical_formula_sum 'C12 H20 Cl14 Mo6 N2 O2'
_chemical_formula_weight 1296.24
_chemical_name_systematic ?
_space_group_IT_number 15
_symmetry_cell_setting monoclinic
_symmetry_space_group_name_Hall '-C 2yc'
_symmetry_space_group_name_H-M 'C 1 2/c 1'
_atom_sites_solution_hydrogens geom
_atom_sites_solution_primary direct
_atom_sites_solution_secondary difmap
_cell_angle_alpha 90.00
_cell_angle_beta 126.21(5)
_cell_angle_gamma 90.00
_cell_formula_units_Z 4
_cell_length_a 20.665(8)
_cell_length_b 11.335(3)
_cell_length_c 17.347(6)
_cell_measurement_reflns_used 5000
_cell_measurement_temperature 293
_cell_measurement_theta_max 28.3
_cell_measurement_theta_min 4.1
_cell_volume 3279(3)
_computing_cell_refinement 'IPDS Software'
_computing_data_collection 'IPDS Software (Stoe & Cie, 1997)'
_computing_data_reduction 'IPDS Software'
_computing_publication_material 'SHELXL97 and JANA2000'
_computing_structure_refinement 'SHELXL97 and JANA2000'
_computing_structure_solution 'SHELXS97 (Sheldrick, 1997) and JANA2000 (Petricek & Dusek, 2000)'
_diffrn_ambient_temperature 293
_diffrn_detector_area_resol_mean 6.0
_diffrn_measured_fraction_theta_full 0.930
_diffrn_measured_fraction_theta_max 0.930
_diffrn_measurement_device_type 'Stoe IPDS'
_diffrn_measurement_method 'Area-detector \f'
_diffrn_radiation_monochromator graphite
_diffrn_radiation_source 'X-ray fine-focus sealed tube'
_diffrn_radiation_type MoK\a
_diffrn_radiation_wavelength 0.71073
_diffrn_reflns_av_R_equivalents 0.049
_diffrn_reflns_av_sigmaI/netI 0.030
_diffrn_reflns_limit_h_max 23
_diffrn_reflns_limit_h_min -23
_diffrn_reflns_limit_k_max 12
_diffrn_reflns_limit_k_min -12
_diffrn_reflns_limit_l_max 18
_diffrn_reflns_limit_l_min -18
_diffrn_reflns_number 8558
_diffrn_reflns_theta_full 23.9
_diffrn_reflns_theta_max 23.9
_diffrn_reflns_theta_min 3.5
_diffrn_standards_decay_% 0
_diffrn_standards_interval_count 0
_diffrn_standards_number 0
_exptl_absorpt_coefficient_mu 3.38
_exptl_absorpt_correction_T_max 0.634
_exptl_absorpt_correction_T_min 0.463
_exptl_absorpt_correction_type numerical
_exptl_absorpt_process_details '(X-SHAPE; Stoe & Cie, 1996)'
_exptl_crystal_colour 'Cognac brown'
_exptl_crystal_density_diffrn 2.626
_exptl_crystal_density_method 'not measured'
_exptl_crystal_description Parallelepiped
_exptl_crystal_F_000 2448
_exptl_crystal_size_max 0.3
_exptl_crystal_size_mid 0.2
_exptl_crystal_size_min 0.1
_refine_diff_density_max 0.58
_refine_diff_density_min -0.57
_refine_ls_extinction_method none
_refine_ls_goodness_of_fit_ref 1.37
_refine_ls_hydrogen_treatment constr
_refine_ls_matrix_type full
_refine_ls_number_parameters 170
_refine_ls_number_reflns 2368
_refine_ls_number_restraints 3
_refine_ls_restrained_S_all 1.35
_refine_ls_R_factor_all 0.038
_refine_ls_R_factor_gt 0.029
_refine_ls_shift/su_max <0.001
_refine_ls_shift/su_mean 0.000
_refine_ls_structure_factor_coef Fsqd
_refine_ls_weighting_details 'calc w = 1/[\s^2^(Fo^2^)+(0.02P)^2^] where P = (Fo^2^+2Fc^2^)/3'
_refine_ls_weighting_scheme calc
_refine_ls_wR_factor_gt 0.060
_refine_ls_wR_factor_ref 0.062
_reflns_number_gt 1908
_reflns_number_total 2368
_reflns_threshold_expression I>2\s(I)
_cod_data_source_file ya6150.cif
_cod_data_source_block I
_cod_depositor_comments
;
The following automatic conversions were performed:

'_geom_hbond_publ_flag' value 'Yes' changed to 'yes' according to
/home/saulius/struct/CIF-dictionaries/cif_core.dic dictionary named
'cif_core.dic' version 2.4.1 from 2010-06-29 (5 times).

Automatic conversion script
Id: cif_fix_values 1715 2011-07-08 13:25:40Z adriana 
;
_cod_original_cell_volume 3279.(3)
_cod_original_sg_symbol_H-M 'C 2/c'
_cod_database_code 2202252

loop_
_symmetry_equiv_pos_as_xyz
'x, y, z'
'-x, y, -z+1/2'
'x+1/2, y+1/2, z'
'-x+1/2, y+1/2, -z+1/2'
'-x, -y, -z'
'x, -y, z-1/2'
'-x+1/2, -y+1/2, -z'
'x+1/2, -y+1/2, z-1/2'

loop_
_atom_site_label
_atom_site_fract_x
_atom_site_fract_y
_atom_site_fract_z
_atom_site_U_iso_or_equiv
_atom_site_adp_type
_atom_site_calc_flag
_atom_site_refinement_flags
_atom_site_occupancy
_atom_site_disorder_assembly
_atom_site_disorder_group
_atom_site_type_symbol
Mo1 0.425215(18) 0.48452(3) 0.17398(2) 0.02159(12) Uani d . 1 . . Mo
Mo2 0.465522(17) 0.36924(3) 0.32710(2) 0.02036(11) Uani d . 1 . . Mo
Mo3 0.424981(18) 0.25454(3) 0.17358(2) 0.01952(12) Uani d . 1 . . Mo
Cl1 0.39093(5) 0.36952(9) 0.03281(6) 0.0284(2) Uani d . 1 . . Cl
Cl2 0.32587(5) 0.36887(9) 0.17906(7) 0.0268(2) Uani d . 1 . . Cl
Cl3 0.53322(6) 0.58768(9) 0.17742(7) 0.0303(3) Uani d . 1 . . Cl
Cl4 0.46711(5) 0.15080(9) 0.32243(7) 0.0269(2) Uani d . 1 . . Cl
Cl5 0.42060(6) 0.36609(11) 0.42975(8) 0.0408(3) Uani d . 1 . . Cl
Cl6 0.32670(6) 0.64103(9) 0.07510(8) 0.0404(3) Uani d . 1 . . Cl
Cl7 0.32621(6) 0.10384(10) 0.07325(8) 0.0396(3) Uani d . 1 . . Cl
N1 0.3396(3) 0.1392(4) -0.5535(4) 0.0649(13) Uani d . 1 . . N
HN1 0.3771 0.1192 -0.4930 0.097 Uiso calc R 1 . . H
HN2 0.2920 0.1415 -0.5638 0.097 Uiso calc R 1 . . H
HN3 0.3508 0.2099 -0.5651 0.097 Uiso calc R 1 . . H
C1 0.3376(3) 0.0514(4) -0.6174(4) 0.0452(13) Uani d . 1 . . C
C2 0.2847(3) 0.0670(6) -0.7141(5) 0.0632(17) Uani d . 1 . . C
H2 0.2508 0.1322 -0.7391 0.095 Uiso calc R 1 . . H
C3 0.2825(4) -0.0176(8) -0.7747(5) 0.083(2) Uani d . 1 . . C
H3 0.2468 -0.0095 -0.8407 0.125 Uiso calc R 1 . . H
C4 0.3337(5) -0.1123(7) -0.7357(7) 0.086(2) Uani d . 1 . . C
H4 0.3326 -0.1683 -0.7757 0.129 Uiso calc R 1 . . H
C5 0.3858(5) -0.1254(6) -0.6398(6) 0.080(2) Uani d . 1 . . C
H5 0.4203 -0.1899 -0.6147 0.120 Uiso calc R 1 . . H
C6 0.3883(3) -0.0435(5) -0.5786(5) 0.0560(15) Uani d . 1 . . C
H6 0.4236 -0.0529 -0.5127 0.084 Uiso calc R 1 . . H
O1 0.4405(4) 0.1188(5) -0.3535(5) 0.1147(18) Uani d D 1 . . O
HW1 0.416(5) 0.177(5) -0.345(8) 0.172 Uiso d D 1 . . H
HW2 0.417(6) 0.051(4) -0.355(9) 0.172 Uiso d D 1 . . H

loop_
_atom_site_aniso_label
_atom_site_aniso_U_11
_atom_site_aniso_U_22
_atom_site_aniso_U_33
_atom_site_aniso_U_12
_atom_site_aniso_U_13
_atom_site_aniso_U_23
Mo1 0.01705(19) 0.0265(2) 0.0198(2) 0.00297(13) 0.01005(17) 0.00258(13)
Mo2 0.01682(18) 0.0287(2) 0.01668(19) -0.00060(13) 0.01050(15) -0.00134(14)
Mo3 0.01425(19) 0.0266(2) 0.0154(2) -0.00133(12) 0.00749(16) -0.00139(12)
Cl1 0.0223(5) 0.0419(5) 0.0155(5) 0.0024(4) 0.0081(4) 0.0031(4)
Cl2 0.0153(4) 0.0383(5) 0.0254(5) 0.0013(4) 0.0112(4) -0.0004(4)
Cl3 0.0303(5) 0.0312(5) 0.0322(6) -0.0007(4) 0.0199(5) 0.0072(4)
Cl4 0.0248(5) 0.0316(5) 0.0254(5) -0.0023(4) 0.0154(4) 0.0039(4)
Cl5 0.0422(6) 0.0602(7) 0.0350(6) -0.0088(5) 0.0311(5) -0.0093(5)
Cl6 0.0311(5) 0.0401(6) 0.0478(7) 0.0137(5) 0.0220(5) 0.0169(6)
Cl7 0.0306(5) 0.0476(6) 0.0334(6) -0.0150(5) 0.0149(5) -0.0119(5)
N1 0.058(3) 0.069(3) 0.091(4) -0.008(2) 0.057(3) -0.003(3)
C1 0.036(3) 0.053(3) 0.055(4) -0.008(2) 0.031(3) 0.002(3)
C2 0.039(3) 0.079(4) 0.066(5) -0.006(3) 0.028(3) 0.024(3)
C3 0.065(4) 0.131(7) 0.050(5) -0.049(5) 0.032(4) -0.005(4)
C4 0.102(6) 0.101(6) 0.094(6) -0.048(5) 0.079(5) -0.033(5)
C5 0.101(5) 0.071(4) 0.110(7) 0.005(4) 0.086(5) 0.001(4)
C6 0.050(3) 0.068(4) 0.054(4) 0.010(3) 0.034(3) 0.022(3)
O1 0.115(5) 0.088(3) 0.127(5) 0.008(3) 0.064(4) 0.002(4)

loop_
_atom_type_symbol
_atom_type_description
_atom_type_scat_dispersion_real
_atom_type_scat_dispersion_imag
_atom_type_scat_source
C C 0.0033 0.0016 'International Tables Vol C Tables 4.2.6.8 and 6.1.1.4'
H H 0.0000 0.0000 'International Tables Vol C Tables 4.2.6.8 and 6.1.1.4'
Cl Cl 0.1484 0.1585 'International Tables Vol C Tables 4.2.6.8 and 6.1.1.4'
Mo Mo -1.6832 0.6857 'International Tables Vol C Tables 4.2.6.8 and 6.1.1.4'
N N 0.0061 0.0033 'International Tables Vol C Tables 4.2.6.8 and 6.1.1.4'
O O 0.0106 0.0060 'International Tables Vol C Tables 4.2.6.8 and 6.1.1.4'

loop_
_geom_angle_atom_site_label_1
_geom_angle_atom_site_label_2
_geom_angle_atom_site_label_3
_geom_angle_site_symmetry_1
_geom_angle_site_symmetry_3
_geom_angle
_geom_angle_publ_flag
Cl6 Mo1 Cl3 . 2_655 91.17(6) no
Cl6 Mo1 Cl1 . . 93.11(6) no
Cl3 Mo1 Cl1 2_655 . 175.71(3) no
Cl6 Mo1 Cl2 . . 92.54(5) no
Cl3 Mo1 Cl2 2_655 . 89.88(5) no
Cl1 Mo1 Cl2 . . 89.87(5) no
Cl6 Mo1 Cl3 . . 92.22(5) no
Cl3 Mo1 Cl3 2_655 . 89.91(6) no
Cl1 Mo1 Cl3 . . 89.98(5) no
Cl2 Mo1 Cl3 . . 175.24(3) no
Cl6 Mo1 Mo3 . . 135.77(4) no
Cl3 Mo1 Mo3 2_655 . 118.28(3) no
Cl1 Mo1 Mo3 . . 58.18(3) no
Cl2 Mo1 Mo3 . . 58.09(3) no
Cl3 Mo1 Mo3 . . 118.04(3) no
Cl6 Mo1 Mo2 . . 134.50(4) no
Cl3 Mo1 Mo2 2_655 . 58.16(4) no
Cl1 Mo1 Mo2 . . 118.30(4) no
Cl2 Mo1 Mo2 . . 58.25(5) no
Cl3 Mo1 Mo2 . . 117.85(6) no
Mo3 Mo1 Mo2 . . 60.138(19) no
Cl6 Mo1 Mo2 . 2_655 135.52(4) no
Cl3 Mo1 Mo2 2_655 2_655 118.21(6) no
Cl1 Mo1 Mo2 . 2_655 58.34(5) no
Cl2 Mo1 Mo2 . 2_655 118.15(4) no
Cl3 Mo1 Mo2 . 2_655 57.98(3) no
Mo3 Mo1 Mo2 . 2_655 60.078(17) no
Mo2 Mo1 Mo2 . 2_655 89.96(4) no
Cl6 Mo1 Mo1 . 2_655 134.12(4) no
Cl3 Mo1 Mo1 2_655 2_655 58.35(5) no
Cl1 Mo1 Mo1 . 2_655 118.20(5) no
Cl2 Mo1 Mo1 . 2_655 118.20(4) no
Cl3 Mo1 Mo1 . 2_655 57.89(4) no
Mo3 Mo1 Mo1 . 2_655 90.108(11) no
Mo2 Mo1 Mo1 . 2_655 59.98(4) no
Mo2 Mo1 Mo1 2_655 2_655 59.88(3) no
Cl5 Mo2 Cl3 . 2_655 93.05(4) no
Cl5 Mo2 Cl4 . . 91.56(4) no
Cl3 Mo2 Cl4 2_655 . 175.38(3) no
Cl5 Mo2 Cl2 . . 92.51(5) no
Cl3 Mo2 Cl2 2_655 . 89.80(3) no
Cl4 Mo2 Cl2 . . 89.67(3) no
Cl5 Mo2 Cl1 . 2_655 92.01(5) no
Cl3 Mo2 Cl1 2_655 2_655 90.05(3) no
Cl4 Mo2 Cl1 . 2_655 90.12(3) no
Cl2 Mo2 Cl1 . 2_655 175.47(3) no
Cl5 Mo2 Mo3 . 2_655 134.20(4) no
Cl3 Mo2 Mo3 2_655 2_655 118.12(3) no
Cl4 Mo2 Mo3 . 2_655 58.34(2) no
Cl2 Mo2 Mo3 . 2_655 118.32(4) no
Cl1 Mo2 Mo3 2_655 2_655 57.97(4) no
Cl5 Mo2 Mo1 . . 135.74(4) no
Cl3 Mo2 Mo1 2_655 . 58.11(3) no
Cl4 Mo2 Mo1 . . 117.93(3) no
Cl2 Mo2 Mo1 . . 58.16(4) no
Cl1 Mo2 Mo1 2_655 . 118.16(5) no
Mo3 Mo2 Mo1 2_655 . 90.06(4) no
Cl5 Mo2 Mo3 . . 134.62(4) no
Cl3 Mo2 Mo3 2_655 . 117.86(3) no
Cl4 Mo2 Mo3 . . 58.19(3) no
Cl2 Mo2 Mo3 . . 57.93(4) no
Cl1 Mo2 Mo3 2_655 . 118.36(5) no
Mo3 Mo2 Mo3 2_655 . 60.41(5) no
Mo1 Mo2 Mo3 . . 59.76(3) no
Cl5 Mo2 Mo1 . 2_655 135.39(4) no
Cl3 Mo2 Mo1 2_655 2_655 58.39(3) no
Cl4 Mo2 Mo1 . 2_655 118.05(3) no
Cl2 Mo2 Mo1 . 2_655 118.28(4) no
Cl1 Mo2 Mo1 2_655 2_655 58.04(4) no
Mo3 Mo2 Mo1 2_655 2_655 59.74(3) no
Mo1 Mo2 Mo1 . 2_655 60.14(5) no
Mo3 Mo2 Mo1 . 2_655 89.99(4) no
Cl7 Mo3 Cl2 . . 91.81(5) no
Cl7 Mo3 Cl1 . . 91.98(6) no
Cl2 Mo3 Cl1 . . 90.16(5) no
Cl7 Mo3 Cl4 . . 92.41(6) no
Cl2 Mo3 Cl4 . . 89.87(5) no
Cl1 Mo3 Cl4 . . 175.61(3) no
Cl7 Mo3 Cl4 . 2_655 92.72(5) no
Cl2 Mo3 Cl4 . 2_655 175.43(3) no
Cl1 Mo3 Cl4 . 2_655 90.23(5) no
Cl4 Mo3 Cl4 . 2_655 89.39(6) no
Cl7 Mo3 Mo1 . . 134.72(4) no
Cl2 Mo3 Mo1 . . 58.40(3) no
Cl1 Mo3 Mo1 . . 58.33(3) no
Cl4 Mo3 Mo1 . . 118.19(3) no
Cl4 Mo3 Mo1 2_655 . 118.21(3) no
Cl7 Mo3 Mo2 . 2_655 135.10(4) no
Cl2 Mo3 Mo2 . 2_655 118.56(4) no
Cl1 Mo3 Mo2 . 2_655 58.42(5) no
Cl4 Mo3 Mo2 . 2_655 117.89(6) no
Cl4 Mo3 Mo2 2_655 2_655 58.06(3) no
Mo1 Mo3 Mo2 . 2_655 60.178(17) no
Cl7 Mo3 Mo2 . . 134.91(4) no
Cl2 Mo3 Mo2 . . 58.33(5) no
Cl1 Mo3 Mo2 . . 118.42(4) no
Cl4 Mo3 Mo2 . . 58.11(4) no
Cl4 Mo3 Mo2 2_655 . 117.65(6) no
Mo1 Mo3 Mo2 . . 60.100(19) no
Mo2 Mo3 Mo2 2_655 . 89.99(4) no
Cl7 Mo3 Mo3 . 2_655 135.39(4) no
Cl2 Mo3 Mo3 . 2_655 118.09(4) no
Cl1 Mo3 Mo3 . 2_655 118.22(5) no
Cl4 Mo3 Mo3 . 2_655 58.08(5) no
Cl4 Mo3 Mo3 2_655 2_655 57.89(4) no
Mo1 Mo3 Mo3 . 2_655 89.892(11) no
Mo2 Mo3 Mo3 2_655 2_655 59.82(3) no
Mo2 Mo3 Mo3 . 2_655 59.77(4) no
Mo3 Cl1 Mo1 . . 63.49(4) no
Mo3 Cl1 Mo2 . 2_655 63.61(5) no
Mo1 Cl1 Mo2 . 2_655 63.62(5) no
Mo3 Cl2 Mo1 . . 63.51(3) no
Mo3 Cl2 Mo2 . . 63.74(4) no
Mo1 Cl2 Mo2 . . 63.60(4) no
Mo1 Cl3 Mo2 2_655 2_655 63.74(3) no
Mo1 Cl3 Mo1 2_655 . 63.76(6) no
Mo2 Cl3 Mo1 2_655 . 63.63(3) no
Mo2 Cl4 Mo3 . . 63.71(3) no
Mo2 Cl4 Mo3 . 2_655 63.60(3) no
Mo3 Cl4 Mo3 . 2_655 64.03(6) no
C1 N1 HN1 . . 109.5 no
C1 N1 HN2 . . 109.5 no
HN1 N1 HN2 . . 109.5 no
C1 N1 HN3 . . 109.5 no
HN1 N1 HN3 . . 109.5 no
HN2 N1 HN3 . . 109.5 no
C2 C1 C6 . . 122.0(6) no
C2 C1 N1 . . 118.8(5) no
C6 C1 N1 . . 119.2(5) no
C1 C2 C3 . . 118.5(6) no
C1 C2 H2 . . 120.7 no
C3 C2 H2 . . 120.7 no
C4 C3 C2 . . 119.4(7) no
C4 C3 H3 . . 120.3 no
C2 C3 H3 . . 120.3 no
C5 C4 C3 . . 120.9(7) no
C5 C4 H4 . . 119.5 no
C3 C4 H4 . . 119.5 no
C4 C5 C6 . . 120.7(7) no
C4 C5 H5 . . 119.7 no
C6 C5 H5 . . 119.7 no
C1 C6 C5 . . 118.5(6) no
C1 C6 H6 . . 120.7 no
C5 C6 H6 . . 120.7 no
HW1 O1 HW2 . . 107(3) no

loop_
_geom_bond_atom_site_label_1
_geom_bond_atom_site_label_2
_geom_bond_site_symmetry_2
_geom_bond_distance
_geom_bond_publ_flag
Mo1 Cl6 . 2.4714(15) no
Mo1 Cl3 2_655 2.4767(14) no
Mo1 Cl1 . 2.4795(13) no
Mo1 Cl2 . 2.4809(11) no
Mo1 Cl3 . 2.4889(12) no
Mo1 Mo3 . 2.6069(8) no
Mo1 Mo2 . 2.6158(11) no
Mo1 Mo2 2_655 2.6184(9) no
Mo1 Mo1 2_655 2.623(2) no
Mo2 Cl5 . 2.4467(13) no
Mo2 Cl3 2_655 2.4779(12) no
Mo2 Cl4 . 2.4782(12) no
Mo2 Cl2 . 2.483(2) no
Mo2 Cl1 2_655 2.488(2) no
Mo2 Mo3 2_655 2.6157(9) no
Mo2 Mo3 . 2.6168(11) no
Mo2 Mo1 2_655 2.6184(9) no
Mo3 Cl7 . 2.4323(15) no
Mo3 Cl2 . 2.4725(11) no
Mo3 Cl1 . 2.4753(13) no
Mo3 Cl4 . 2.4803(14) no
Mo3 Cl4 2_655 2.4856(12) no
Mo3 Mo2 2_655 2.6157(9) no
Mo3 Mo3 2_655 2.633(2) no
Cl1 Mo2 2_655 2.488(2) no
Cl3 Mo1 2_655 2.4767(14) no
Cl3 Mo2 2_655 2.4779(12) no
Cl4 Mo3 2_655 2.4856(12) no
N1 C1 . 1.472(7) no
N1 HN1 . 0.89 no
N1 HN2 . 0.89 no
N1 HN3 . 0.89 no
C1 C2 . 1.368(8) no
C1 C6 . 1.370(7) no
C2 C3 . 1.405(10) no
C2 H2 . 0.93 no
C3 C4 . 1.373(11) no
C3 H3 . 0.93 no
C4 C5 . 1.354(11) no
C4 H4 . 0.93 no
C5 C6 . 1.388(9) no
C5 H5 . 0.93 no
C6 H6 . 0.93 no
O1 HW1 . 0.90(2) no
O1 HW2 . 0.90(2) no

loop_
_geom_hbond_atom_site_label_D
_geom_hbond_atom_site_label_H
_geom_hbond_atom_site_label_A
_geom_hbond_site_symmetry_A
_geom_hbond_distance_DH
_geom_hbond_distance_HA
_geom_hbond_distance_DA
_geom_hbond_angle_DHA
_geom_hbond_publ_flag
N1 HN1 O1 . 0.89 1.96 2.810(13) 160 yes
N1 HN2 Cl6 4_544 0.89 2.34 3.229(6) 174 yes
N1 HN3 Cl5 1_554 0.89 2.32 3.174(6) 161 yes
O1 HW1 Cl6 6_565 0.90 2.56 3.321(8) 143 yes
O1 HW2 Cl7 6_555 0.90 2.32 3.165(8) 155 yes

loop_
_geom_torsion_atom_site_label_1
_geom_torsion_atom_site_label_2
_geom_torsion_atom_site_label_3
_geom_torsion_atom_site_label_4
_geom_torsion_site_symmetry_1
_geom_torsion_site_symmetry_4
_geom_torsion
_geom_torsion_publ_flag
Cl6 Mo1 Mo2 Cl5 . . 1.93(6) no
Cl3 Mo1 Mo2 Cl5 2_655 . 56.72(6) no
Cl1 Mo1 Mo2 Cl5 . . -126.06(6) no
Cl2 Mo1 Mo2 Cl5 . . -55.71(6) no
Cl3 Mo1 Mo2 Cl5 . . 127.44(6) no
Mo3 Mo1 Mo2 Cl5 . . -124.52(5) no
Mo2 Mo1 Mo2 Cl5 2_655 . -179.44(4) no
Mo1 Mo1 Mo2 Cl5 2_655 . 125.95(5) no
Cl6 Mo1 Mo2 Cl3 . 2_655 -54.79(6) no
Cl1 Mo1 Mo2 Cl3 . 2_655 177.22(4) no
Cl2 Mo1 Mo2 Cl3 . 2_655 -112.43(4) no
Cl3 Mo1 Mo2 Cl3 . 2_655 70.72(5) no
Mo3 Mo1 Mo2 Cl3 . 2_655 178.76(3) no
Mo2 Mo1 Mo2 Cl3 2_655 2_655 123.85(4) no
Mo1 Mo1 Mo2 Cl3 2_655 2_655 69.23(4) no
Cl6 Mo1 Mo2 Cl4 . . 127.96(6) no
Cl3 Mo1 Mo2 Cl4 2_655 . -177.26(3) no
Cl1 Mo1 Mo2 Cl4 . . -0.04(4) no
Cl2 Mo1 Mo2 Cl4 . . 70.31(4) no
Cl3 Mo1 Mo2 Cl4 . . -106.54(5) no
Mo3 Mo1 Mo2 Cl4 . . 1.50(3) no
Mo2 Mo1 Mo2 Cl4 2_655 . -53.41(4) no
Mo1 Mo1 Mo2 Cl4 2_655 . -108.03(4) no
Cl6 Mo1 Mo2 Cl2 . . 57.64(5) no
Cl3 Mo1 Mo2 Cl2 2_655 . 112.43(4) no
Cl1 Mo1 Mo2 Cl2 . . -70.35(4) no
Cl3 Mo1 Mo2 Cl2 . . -176.85(4) no
Mo3 Mo1 Mo2 Cl2 . . -68.81(4) no
Mo2 Mo1 Mo2 Cl2 2_655 . -123.73(4) no
Mo1 Mo1 Mo2 Cl2 2_655 . -178.34(3) no
Cl6 Mo1 Mo2 Cl1 . 2_655 -125.40(5) no
Cl3 Mo1 Mo2 Cl1 2_655 2_655 -70.61(5) no
Cl1 Mo1 Mo2 Cl1 . 2_655 106.61(4) no
Cl2 Mo1 Mo2 Cl1 . 2_655 176.96(4) no
Cl3 Mo1 Mo2 Cl1 . 2_655 0.11(4) no
Mo3 Mo1 Mo2 Cl1 . 2_655 108.15(4) no
Mo2 Mo1 Mo2 Cl1 2_655 2_655 53.23(4) no
Mo1 Mo1 Mo2 Cl1 2_655 2_655 -1.38(3) no
Cl6 Mo1 Mo2 Mo3 . 2_655 -178.45(4) no
Cl3 Mo1 Mo2 Mo3 2_655 2_655 -123.67(4) no
Cl1 Mo1 Mo2 Mo3 . 2_655 53.56(4) no
Cl2 Mo1 Mo2 Mo3 . 2_655 123.90(4) no
Cl3 Mo1 Mo2 Mo3 . 2_655 -52.95(4) no
Mo3 Mo1 Mo2 Mo3 . 2_655 55.10(3) no
Mo2 Mo1 Mo2 Mo3 2_655 2_655 0.179(15) no
Mo1 Mo1 Mo2 Mo3 2_655 2_655 -54.43(3) no
Cl6 Mo1 Mo2 Mo3 . . 126.45(5) no
Cl3 Mo1 Mo2 Mo3 2_655 . -178.76(3) no
Cl1 Mo1 Mo2 Mo3 . . -1.54(2) no
Cl2 Mo1 Mo2 Mo3 . . 68.81(4) no
Cl3 Mo1 Mo2 Mo3 . . -108.04(4) no
Mo2 Mo1 Mo2 Mo3 2_655 . -54.92(3) no
Mo1 Mo1 Mo2 Mo3 2_655 . -109.53(3) no
Cl6 Mo1 Mo2 Mo1 . 2_655 -124.02(5) no
Cl3 Mo1 Mo2 Mo1 2_655 2_655 -69.23(4) no
Cl1 Mo1 Mo2 Mo1 . 2_655 107.99(4) no
Cl2 Mo1 Mo2 Mo1 . 2_655 178.34(3) no
Cl3 Mo1 Mo2 Mo1 . 2_655 1.49(3) no
Mo3 Mo1 Mo2 Mo1 . 2_655 109.53(3) no
Mo2 Mo1 Mo2 Mo1 2_655 2_655 54.61(3) no
Cl6 Mo1 Mo3 Cl7 . . 0.54(7) no
Cl3 Mo1 Mo3 Cl7 2_655 . 126.41(7) no
Cl1 Mo1 Mo3 Cl7 . . -56.38(7) no
Cl2 Mo1 Mo3 Cl7 . . 56.16(6) no
Cl3 Mo1 Mo3 Cl7 . . -127.05(6) no
Mo2 Mo1 Mo3 Cl7 . . 125.22(6) no
Mo2 Mo1 Mo3 Cl7 2_655 . -125.55(6) no
Mo1 Mo1 Mo3 Cl7 2_655 . 179.91(4) no
Cl6 Mo1 Mo3 Cl2 . . -55.62(6) no
Cl3 Mo1 Mo3 Cl2 2_655 . 70.26(7) no
Cl1 Mo1 Mo3 Cl2 . . -112.54(7) no
Cl3 Mo1 Mo3 Cl2 . . 176.79(4) no
Mo2 Mo1 Mo3 Cl2 . . 69.06(6) no
Mo2 Mo1 Mo3 Cl2 2_655 . 178.30(3) no
Mo1 Mo1 Mo3 Cl2 2_655 . 123.75(4) no
Cl6 Mo1 Mo3 Cl1 . . 56.92(7) no
Cl3 Mo1 Mo3 Cl1 2_655 . -177.21(4) no
Cl2 Mo1 Mo3 Cl1 . . 112.54(7) no
Cl3 Mo1 Mo3 Cl1 . . -70.67(7) no
Mo2 Mo1 Mo3 Cl1 . . -178.40(3) no
Mo2 Mo1 Mo3 Cl1 2_655 . -69.17(6) no
Mo1 Mo1 Mo3 Cl1 2_655 . -123.72(5) no
Cl6 Mo1 Mo3 Cl4 . . -126.18(7) no
Cl3 Mo1 Mo3 Cl4 2_655 . -0.31(4) no
Cl1 Mo1 Mo3 Cl4 . . 176.90(4) no
Cl2 Mo1 Mo3 Cl4 . . -70.57(7) no
Cl3 Mo1 Mo3 Cl4 . . 106.22(7) no
Mo2 Mo1 Mo3 Cl4 . . -1.51(3) no
Mo2 Mo1 Mo3 Cl4 2_655 . 107.73(6) no
Mo1 Mo1 Mo3 Cl4 2_655 . 53.18(5) no
Cl6 Mo1 Mo3 Cl4 . 2_655 127.92(6) no
Cl3 Mo1 Mo3 Cl4 2_655 2_655 -106.21(7) no
Cl1 Mo1 Mo3 Cl4 . 2_655 71.00(7) no
Cl2 Mo1 Mo3 Cl4 . 2_655 -176.46(4) no
Cl3 Mo1 Mo3 Cl4 . 2_655 0.33(5) no
Mo2 Mo1 Mo3 Cl4 . 2_655 -107.40(7) no
Mo2 Mo1 Mo3 Cl4 2_655 2_655 1.83(3) no
Mo1 Mo1 Mo3 Cl4 2_655 2_655 -52.71(5) no
Cl6 Mo1 Mo3 Mo2 . 2_655 126.09(6) no
Cl3 Mo1 Mo3 Mo2 2_655 2_655 -108.04(6) no
Cl1 Mo1 Mo3 Mo2 . 2_655 69.17(6) no
Cl2 Mo1 Mo3 Mo2 . 2_655 -178.30(3) no
Cl3 Mo1 Mo3 Mo2 . 2_655 -1.50(3) no
Mo2 Mo1 Mo3 Mo2 . 2_655 -109.23(6) no
Mo1 Mo1 Mo3 Mo2 2_655 2_655 -54.55(4) no
Cl6 Mo1 Mo3 Mo2 . . -124.68(6) no
Cl3 Mo1 Mo3 Mo2 2_655 . 1.19(3) no
Cl1 Mo1 Mo3 Mo2 . . 178.40(3) no
Cl2 Mo1 Mo3 Mo2 . . -69.06(6) no
Cl3 Mo1 Mo3 Mo2 . . 107.73(7) no
Mo2 Mo1 Mo3 Mo2 2_655 . 109.23(6) no
Mo1 Mo1 Mo3 Mo2 2_655 . 54.69(5) no
Cl6 Mo1 Mo3 Mo3 . 2_655 -179.25(4) no
Cl3 Mo1 Mo3 Mo3 2_655 2_655 -53.38(5) no
Cl1 Mo1 Mo3 Mo3 . 2_655 123.83(5) no
Cl2 Mo1 Mo3 Mo3 . 2_655 -123.64(4) no
Cl3 Mo1 Mo3 Mo3 . 2_655 53.15(5) no
Mo2 Mo1 Mo3 Mo3 . 2_655 -54.58(5) no
Mo2 Mo1 Mo3 Mo3 2_655 2_655 54.66(4) no
Mo1 Mo1 Mo3 Mo3 2_655 2_655 0.11(2) no
Cl5 Mo2 Mo3 Cl7 . . 1.16(7) no
Cl3 Mo2 Mo3 Cl7 2_655 . -126.14(6) no
Cl4 Mo2 Mo3 Cl7 . . 56.62(6) no
Cl2 Mo2 Mo3 Cl7 . . -55.77(6) no
Cl1 Mo2 Mo3 Cl7 2_655 . 127.22(5) no
Mo3 Mo2 Mo3 Cl7 2_655 . 125.63(5) no
Mo1 Mo2 Mo3 Cl7 . . -124.95(5) no
Mo1 Mo2 Mo3 Cl7 2_655 . -179.77(4) no
Cl5 Mo2 Mo3 Cl2 . . 56.93(6) no
Cl3 Mo2 Mo3 Cl2 2_655 . -70.37(4) no
Cl4 Mo2 Mo3 Cl2 . . 112.38(4) no
Cl1 Mo2 Mo3 Cl2 2_655 . -177.01(4) no
Mo3 Mo2 Mo3 Cl2 2_655 . -178.60(3) no
Mo1 Mo2 Mo3 Cl2 . . -69.18(4) no
Mo1 Mo2 Mo3 Cl2 2_655 . -124.00(4) no
Cl5 Mo2 Mo3 Cl1 . . 127.66(6) no
Cl3 Mo2 Mo3 Cl1 2_655 . 0.36(4) no
Cl4 Mo2 Mo3 Cl1 . . -176.89(4) no
Cl2 Mo2 Mo3 Cl1 . . 70.72(4) no
Cl1 Mo2 Mo3 Cl1 2_655 . -106.29(4) no
Mo3 Mo2 Mo3 Cl1 2_655 . -107.87(4) no
Mo1 Mo2 Mo3 Cl1 . . 1.55(2) no
Mo1 Mo2 Mo3 Cl1 2_655 . -53.27(4) no
Cl5 Mo2 Mo3 Cl4 . . -55.45(6) no
Cl3 Mo2 Mo3 Cl4 2_655 . 177.25(3) no
Cl2 Mo2 Mo3 Cl4 . . -112.38(4) no
Cl1 Mo2 Mo3 Cl4 2_655 . 70.60(5) no
Mo3 Mo2 Mo3 Cl4 2_655 . 69.02(3) no
Mo1 Mo2 Mo3 Cl4 . . 178.44(3) no
Mo1 Mo2 Mo3 Cl4 2_655 . 123.62(4) no
Cl5 Mo2 Mo3 Cl4 . 2_655 -125.57(6) no
Cl3 Mo2 Mo3 Cl4 2_655 2_655 107.14(5) no
Cl4 Mo2 Mo3 Cl4 . 2_655 -70.11(5) no
Cl2 Mo2 Mo3 Cl4 . 2_655 177.50(4) no
Cl1 Mo2 Mo3 Cl4 2_655 2_655 0.49(4) no
Mo3 Mo2 Mo3 Cl4 2_655 2_655 -1.10(3) no
Mo1 Mo2 Mo3 Cl4 . 2_655 108.32(4) no
Mo1 Mo2 Mo3 Cl4 2_655 2_655 53.50(4) no
Cl5 Mo2 Mo3 Mo1 . . 126.11(6) no
Cl3 Mo2 Mo3 Mo1 2_655 . -1.19(3) no
Cl4 Mo2 Mo3 Mo1 . . -178.44(3) no
Cl2 Mo2 Mo3 Mo1 . . 69.18(4) no
Cl1 Mo2 Mo3 Mo1 2_655 . -107.83(4) no
Mo3 Mo2 Mo3 Mo1 2_655 . -109.42(3) no
Mo1 Mo2 Mo3 Mo1 2_655 . -54.82(3) no
Cl5 Mo2 Mo3 Mo2 . 2_655 -178.89(4) no
Cl3 Mo2 Mo3 Mo2 2_655 2_655 53.81(4) no
Cl4 Mo2 Mo3 Mo2 . 2_655 -123.44(4) no
Cl2 Mo2 Mo3 Mo2 . 2_655 124.18(4) no
Cl1 Mo2 Mo3 Mo2 2_655 2_655 -52.83(4) no
Mo3 Mo2 Mo3 Mo2 2_655 2_655 -54.42(3) no
Mo1 Mo2 Mo3 Mo2 . 2_655 55.00(3) no
Mo1 Mo2 Mo3 Mo2 2_655 2_655 0.179(15) no
Cl5 Mo2 Mo3 Mo3 . 2_655 -124.47(5) no
Cl3 Mo2 Mo3 Mo3 2_655 2_655 108.23(4) no
Cl4 Mo2 Mo3 Mo3 . 2_655 -69.02(3) no
Cl2 Mo2 Mo3 Mo3 . 2_655 178.60(3) no
Cl1 Mo2 Mo3 Mo3 2_655 2_655 1.59(3) no
Mo1 Mo2 Mo3 Mo3 . 2_655 109.42(3) no
Mo1 Mo2 Mo3 Mo3 2_655 2_655 54.60(3) no
Cl7 Mo3 Cl1 Mo1 . . 143.70(4) no
Cl2 Mo3 Cl1 Mo1 . . 51.88(4) no
Cl4 Mo3 Cl1 Mo1 . . -38.5(5) no
Cl4 Mo3 Cl1 Mo1 2_655 . -123.57(4) no
Mo2 Mo3 Cl1 Mo1 2_655 . -72.14(3) no
Mo2 Mo3 Cl1 Mo1 . . -1.57(2) no
Mo3 Mo3 Cl1 Mo1 2_655 . -70.52(4) no
Cl7 Mo3 Cl1 Mo2 . 2_655 -144.16(4) no
Cl2 Mo3 Cl1 Mo2 . 2_655 124.02(4) no
Cl4 Mo3 Cl1 Mo2 . 2_655 33.6(5) no
Cl4 Mo3 Cl1 Mo2 2_655 2_655 -51.43(4) no
Mo1 Mo3 Cl1 Mo2 . 2_655 72.14(3) no
Mo2 Mo3 Cl1 Mo2 . 2_655 70.56(4) no
Mo3 Mo3 Cl1 Mo2 2_655 2_655 1.62(3) no
Cl6 Mo1 Cl1 Mo3 . . -144.17(3) no
Cl3 Mo1 Cl1 Mo3 2_655 . 35.0(5) no
Cl2 Mo1 Cl1 Mo3 . . -51.63(4) no
Cl3 Mo1 Cl1 Mo3 . . 123.61(4) no
Mo2 Mo1 Cl1 Mo3 . . 1.57(2) no
Mo2 Mo1 Cl1 Mo3 2_655 . 72.12(3) no
Mo1 Mo1 Cl1 Mo3 2_655 . 70.71(4) no
Cl6 Mo1 Cl1 Mo2 . 2_655 143.71(4) no
Cl3 Mo1 Cl1 Mo2 2_655 2_655 -37.1(5) no
Cl2 Mo1 Cl1 Mo2 . 2_655 -123.75(4) no
Cl3 Mo1 Cl1 Mo2 . 2_655 51.49(4) no
Mo3 Mo1 Cl1 Mo2 . 2_655 -72.12(3) no
Mo2 Mo1 Cl1 Mo2 . 2_655 -70.55(4) no
Mo1 Mo1 Cl1 Mo2 2_655 2_655 -1.41(3) no
Cl7 Mo3 Cl2 Mo1 . . -143.81(4) no
Cl1 Mo3 Cl2 Mo1 . . -51.83(4) no
Cl4 Mo3 Cl2 Mo1 . . 123.78(5) no
Cl4 Mo3 Cl2 Mo1 2_655 . 43.1(5) no
Mo2 Mo3 Cl2 Mo1 2_655 . 1.68(3) no
Mo2 Mo3 Cl2 Mo1 . . 72.05(3) no
Mo3 Mo3 Cl2 Mo1 2_655 . 70.68(3) no
Cl7 Mo3 Cl2 Mo2 . . 144.14(4) no
Cl1 Mo3 Cl2 Mo2 . . -123.88(4) no
Cl4 Mo3 Cl2 Mo2 . . 51.73(4) no
Cl4 Mo3 Cl2 Mo2 2_655 . -29.0(5) no
Mo1 Mo3 Cl2 Mo2 . . -72.05(3) no
Mo2 Mo3 Cl2 Mo2 2_655 . -70.37(3) no
Mo3 Mo3 Cl2 Mo2 2_655 . -1.37(3) no
Cl6 Mo1 Cl2 Mo3 . . 144.81(4) no
Cl3 Mo1 Cl2 Mo3 2_655 . -124.02(5) no
Cl1 Mo1 Cl2 Mo3 . . 51.70(4) no
Cl3 Mo1 Cl2 Mo3 . . -36.5(4) no
Mo2 Mo1 Cl2 Mo3 . . -72.28(3) no
Mo2 Mo1 Cl2 Mo3 2_655 . -1.67(3) no
Mo1 Mo1 Cl2 Mo3 2_655 . -70.65(3) no
Cl6 Mo1 Cl2 Mo2 . . -142.91(4) no
Cl3 Mo1 Cl2 Mo2 2_655 . -51.74(4) no
Cl1 Mo1 Cl2 Mo2 . . 123.98(4) no
Cl3 Mo1 Cl2 Mo2 . . 35.8(4) no
Mo3 Mo1 Cl2 Mo2 . . 72.28(3) no
Mo2 Mo1 Cl2 Mo2 2_655 . 70.60(3) no
Mo1 Mo1 Cl2 Mo2 2_655 . 1.63(3) no
Cl5 Mo2 Cl2 Mo3 . . -143.34(4) no
Cl3 Mo2 Cl2 Mo3 2_655 . 123.62(3) no
Cl4 Mo2 Cl2 Mo3 . . -51.79(3) no
Cl1 Mo2 Cl2 Mo3 2_655 . 35.6(5) no
Mo3 Mo2 Cl2 Mo3 2_655 . 1.38(3) no
Mo1 Mo2 Cl2 Mo3 . . 71.92(3) no
Mo1 Mo2 Cl2 Mo3 2_655 . 70.28(4) no
Cl5 Mo2 Cl2 Mo1 . . 144.75(4) no
Cl3 Mo2 Cl2 Mo1 2_655 . 51.70(3) no
Cl4 Mo2 Cl2 Mo1 . . -123.71(3) no
Cl1 Mo2 Cl2 Mo1 2_655 . -36.4(5) no
Mo3 Mo2 Cl2 Mo1 2_655 . -70.53(4) no
Mo3 Mo2 Cl2 Mo1 . . -71.92(3) no
Mo1 Mo2 Cl2 Mo1 2_655 . -1.64(3) no
Cl6 Mo1 Cl3 Mo1 . 2_655 142.96(4) no
Cl3 Mo1 Cl3 Mo1 2_655 2_655 51.79(5) no
Cl1 Mo1 Cl3 Mo1 . 2_655 -123.93(4) no
Cl2 Mo1 Cl3 Mo1 . 2_655 -35.7(4) no
Mo3 Mo1 Cl3 Mo1 . 2_655 -70.63(3) no
Mo2 Mo1 Cl3 Mo1 . 2_655 -1.52(3) no
Mo2 Mo1 Cl3 Mo1 2_655 2_655 -72.17(3) no
Cl6 Mo1 Cl3 Mo2 . 2_655 -144.88(4) no
Cl3 Mo1 Cl3 Mo2 2_655 2_655 123.95(5) no
Cl1 Mo1 Cl3 Mo2 . 2_655 -51.76(4) no
Cl2 Mo1 Cl3 Mo2 . 2_655 36.4(4) no
Mo3 Mo1 Cl3 Mo2 . 2_655 1.54(3) no
Mo2 Mo1 Cl3 Mo2 . 2_655 70.64(3) no
Mo1 Mo1 Cl3 Mo2 2_655 2_655 72.17(3) no
Cl5 Mo2 Cl4 Mo3 . . 144.09(4) no
Cl3 Mo2 Cl4 Mo3 2_655 . -31.8(4) no
Cl2 Mo2 Cl4 Mo3 . . 51.59(5) no
Cl1 Mo2 Cl4 Mo3 2_655 . -123.89(5) no
Mo3 Mo2 Cl4 Mo3 2_655 . -72.54(6) no
Mo1 Mo2 Cl4 Mo3 . . -1.53(3) no
Mo1 Mo2 Cl4 Mo3 2_655 . -70.67(6) no
Cl5 Mo2 Cl4 Mo3 . 2_655 -143.38(5) no
Cl3 Mo2 Cl4 Mo3 2_655 2_655 40.7(4) no
Cl2 Mo2 Cl4 Mo3 . 2_655 124.12(4) no
Cl1 Mo2 Cl4 Mo3 2_655 2_655 -51.36(4) no
Mo1 Mo2 Cl4 Mo3 . 2_655 71.01(6) no
Mo3 Mo2 Cl4 Mo3 . 2_655 72.54(6) no
Mo1 Mo2 Cl4 Mo3 2_655 2_655 1.86(3) no
Cl7 Mo3 Cl4 Mo2 . . -143.71(3) no
Cl2 Mo3 Cl4 Mo2 . . -51.90(4) no
Cl1 Mo3 Cl4 Mo2 . . 38.5(5) no
Cl4 Mo3 Cl4 Mo2 2_655 . 123.59(4) no
Mo1 Mo3 Cl4 Mo2 . . 1.54(3) no
Mo2 Mo3 Cl4 Mo2 2_655 . 70.76(3) no
Mo3 Mo3 Cl4 Mo2 2_655 . 71.88(3) no
Cl7 Mo3 Cl4 Mo3 . 2_655 144.41(4) no
Cl2 Mo3 Cl4 Mo3 . 2_655 -123.78(4) no
Cl1 Mo3 Cl4 Mo3 . 2_655 -33.4(5) no
Cl4 Mo3 Cl4 Mo3 2_655 2_655 51.71(4) no
Mo1 Mo3 Cl4 Mo3 . 2_655 -70.34(3) no
Mo2 Mo3 Cl4 Mo3 2_655 2_655 -1.12(3) no
Mo2 Mo3 Cl4 Mo3 . 2_655 -71.88(3) no
C6 C1 C2 C3 . . 0.2(8) no
N1 C1 C2 C3 . . -179.4(4) no
C1 C2 C3 C4 . . -0.6(8) no
C2 C3 C4 C5 . . 0.3(9) no
C3 C4 C5 C6 . . 0.4(10) no
C2 C1 C6 C5 . . 0.5(7) no
N1 C1 C6 C5 . . -179.9(5) no
C4 C5 C6 C1 . . -0.8(9) no
